data_2005482
loop_
_publ_author_name
'Spiers, I. D.'
'Schwalbe, C. H.'
'Freeman, S.'

_publ_section_title
;
 3,4,5,6-Tetra-<i>O</i>-benzyl-<i>cis</i>-1,2-<i>O</i>-cyclohexylidene
 <i>myo</i>-Inositol
;
_journal_issue 10
_journal_name_full 'Acta Crystallographica Section C'
_journal_page_first 2575
_journal_page_last 2578
_journal_paper_doi 10.1107/S0108270196005410
_journal_volume 52
_journal_year 1996
_chemical_formula_sum 'C40 H44 O6'
_chemical_formula_weight 620.75
_chemical_melting_point 83.8-84.2iC
_chemical_name_systematic
;
 (+/-)-cis-1,2-O-Cyclohexylidene-3,4,5,6-tetra-O-benzyl myo-inositol
;
_space_group_IT_number 14
_symmetry_cell_setting monoclinic
_symmetry_space_group_name_Hall '-P 2ybc'
_symmetry_space_group_name_H-M 'P 1 21/c 1'
_audit_creation_method SHELXL
_cell_angle_alpha 90.00
_cell_angle_beta 107.22(2)
_cell_angle_gamma 90.00
_cell_formula_units_Z 4
_cell_length_a 10.608(3)
_cell_length_b 19.147(6)
_cell_length_c 17.448(5)
_cell_measurement_reflns_used 25
_cell_measurement_temperature 293(2)
_cell_measurement_theta_max 13.96
_cell_measurement_theta_min 9.78
_cell_volume 3385.0(18)
_computing_cell_refinement 'CAD4 Software'
_computing_data_collection 'CAD4 Software (Enraf-Nonius, 1989)'
_computing_data_reduction
; DATRED (Brookhaven National Laboratory &
Birmingham University, 1986)
;
_computing_molecular_graphics 'ORTEPII (Johnson, 1976)'
_computing_publication_material SHELXL93
_computing_structure_refinement 'SHELXL93 (Sheldrick, 1993)'
_computing_structure_solution 'MULTAN84 (Main, Germain & Woolfson, 1984)'
_diffrn_ambient_temperature 293(2)
_diffrn_measurement_device 'Enraf Nonius CAD4 diffractometer'
_diffrn_measurement_method \w/2\q
_diffrn_radiation_monochromator graphite
_diffrn_radiation_source 'normal-focus sealed tube'
_diffrn_radiation_type MoK\a
_diffrn_radiation_wavelength 0.71069
_diffrn_reflns_av_R_equivalents 0.0261
_diffrn_reflns_av_sigmaI/netI 0.0662
_diffrn_reflns_limit_h_max 5
_diffrn_reflns_limit_h_min -12
_diffrn_reflns_limit_k_max 0
_diffrn_reflns_limit_k_min -22
_diffrn_reflns_limit_l_max 20
_diffrn_reflns_limit_l_min -20
_diffrn_reflns_number 9021
_diffrn_reflns_theta_max 24.97
_diffrn_reflns_theta_min 2.01
_diffrn_standards_decay_% 4.4
_diffrn_standards_interval_time 120
_diffrn_standards_number 3
_exptl_absorpt_coefficient_mu 0.081
_exptl_absorpt_correction_type none
_exptl_crystal_colour colourless
_exptl_crystal_density_diffrn 1.218
_exptl_crystal_density_method none
_exptl_crystal_description 'Rectangular block'
_exptl_crystal_F_000 1328
_exptl_crystal_size_max 0.48
_exptl_crystal_size_mid 0.43
_exptl_crystal_size_min 0.35
_refine_diff_density_max 0.207
_refine_diff_density_min -0.167
_refine_ls_extinction_method none
_refine_ls_goodness_of_fit_all 1.005
_refine_ls_goodness_of_fit_obs 1.126
_refine_ls_matrix_type full
_refine_ls_number_parameters 565
_refine_ls_number_reflns 5883
_refine_ls_number_restraints 0
_refine_ls_restrained_S_all 1.018
_refine_ls_restrained_S_obs 1.126
_refine_ls_R_factor_all 0.1479
_refine_ls_R_factor_obs 0.0511
_refine_ls_shift/esd_max 0.001
_refine_ls_shift/esd_mean 0.000
_refine_ls_structure_factor_coef Fsqd
_refine_ls_weighting_details 'w=1/[\s^2^(Fo^2^)+( 0.0423P)^2^+1.6552P] where P=(Fo^2^+2Fc^2^)/3'
_refine_ls_weighting_scheme calc
_refine_ls_wR_factor_all 0.1513
_refine_ls_wR_factor_obs 0.1065
_reflns_number_observed 2702
_reflns_number_total 5893
_reflns_observed_criterion >2\s(I)
_cod_data_source_file cf1070.cif
_cod_data_source_block 4-benzyl
_cod_depositor_comments
;
The following automatic conversions were performed:
'_symmetry_cell_setting' value 'Monoclinic' changed to 'monoclinic'
according to '/home/saulius/struct/CIF-dictionaries/cif_core.dic'
dictionary named 'cif_core.dic' version 2.4.1 from 2010-06-29.

Automatic conversion script
Id: cif_fix_enum 1527 2010-12-29 10:47:43Z saulius 

The following automatic conversions were performed:

'_symmetry_cell_setting' value 'Monoclinic' changed to 'monoclinic'
according to /home/saulius/struct/CIF-dictionaries/cif_core.dic
dictionary named 'cif_core.dic' version 2.4.1 from 2010-06-29.

Automatic conversion script
Id: cif_fix_values 1715 2011-07-08 13:25:40Z adriana 

The following automatic conversions were performed:

'_refine_ls_weighting_scheme' value 'calc w=1/[\s^2^(Fo^2^)+(
0.0423P)^2^+1.6552P] where P=(Fo^2^+2Fc^2^)/3' was changed to 'calc'.
New tag '_refine_ls_weighting_details' was created. The value of the
new tag was set to 'w=1/[\s^2^(Fo^2^)+( 0.0423P)^2^+1.6552P] where
P=(Fo^2^+2Fc^2^)/3'.

Automatic conversion script
Id: cif_fix_values 3143 2015-03-26 13:38:13Z robertas 
;
_cod_original_cell_volume 3385.0(17)
_cod_original_sg_symbol_H-M 'P 21/c'
_cod_database_code 2005482

loop_
_symmetry_equiv_pos_as_xyz
'x, y, z'
'x, -y+1/2, z+1/2'
'-x, -y, -z'
'-x, y-1/2, -z-1/2'

loop_
_atom_site_aniso_label
_atom_site_aniso_U_11
_atom_site_aniso_U_22
_atom_site_aniso_U_33
_atom_site_aniso_U_12
_atom_site_aniso_U_13
_atom_site_aniso_U_23
C01 0.071(3) 0.052(2) 0.070(2) -0.004(2) 0.027(2) 0.002(2)
C02 0.059(2) 0.054(2) 0.073(2) 0.003(2) 0.027(2) -0.003(2)
C03 0.065(2) 0.050(2) 0.072(3) -0.002(2) 0.027(2) -0.001(2)
C04 0.059(2) 0.057(2) 0.062(2) 0.001(2) 0.019(2) -0.003(2)
C05 0.068(2) 0.057(2) 0.061(2) 0.012(2) 0.022(2) 0.000(2)
C06 0.071(2) 0.051(2) 0.067(2) 0.003(2) 0.024(2) 0.002(2)
O07 0.0693(15) 0.0467(13) 0.097(2) -0.0009(11) 0.0389(13) -0.0026(12)
O08 0.0581(14) 0.0573(14) 0.076(2) -0.0044(11) 0.0178(11) 0.0048(11)
O09 0.0601(15) 0.0563(14) 0.091(2) -0.0068(12) 0.0198(13) 0.0059(12)
O10 0.103(2) 0.0438(13) 0.0716(15) 0.0033(12) 0.0297(13) 0.0021(11)
O11 0.070(2) 0.0661(15) 0.0707(15) 0.0222(13) 0.0150(13) 0.0011(12)
O12 0.0586(14) 0.074(2) 0.0744(15) -0.0049(12) 0.0217(12) -0.0022(12)
C13 0.080(3) 0.055(2) 0.128(4) 0.002(2) 0.045(3) -0.008(2)
C14 0.075(3) 0.049(2) 0.084(3) 0.003(2) 0.036(2) -0.004(2)
C15 0.075(3) 0.084(4) 0.123(4) 0.010(3) 0.031(3) -0.009(3)
C16 0.104(4) 0.065(3) 0.150(4) 0.025(3) 0.054(4) 0.012(3)
C17 0.115(4) 0.061(3) 0.140(4) -0.009(3) 0.067(4) -0.011(3)
C18 0.105(4) 0.088(4) 0.112(4) -0.020(3) 0.029(3) 0.004(3)
C19 0.082(3) 0.087(3) 0.105(3) -0.012(3) 0.023(3) 0.020(3)
C20 0.060(2) 0.052(2) 0.076(2) -0.002(2) 0.022(2) 0.005(2)
C21 0.062(3) 0.070(3) 0.098(3) 0.002(2) 0.027(2) 0.006(2)
C22 0.059(3) 0.104(3) 0.101(4) -0.002(3) 0.016(2) 0.006(3)
C23 0.078(3) 0.132(5) 0.102(4) -0.018(3) 0.009(3) -0.003(4)
C24 0.116(4) 0.106(4) 0.090(4) -0.014(3) 0.021(3) -0.025(3)
C25 0.076(3) 0.077(3) 0.087(3) 0.004(2) 0.026(2) -0.008(2)
C26 0.097(4) 0.092(4) 0.079(3) 0.038(3) 0.011(3) 0.004(3)
C27 0.071(3) 0.070(3) 0.078(3) 0.021(2) 0.008(2) 0.011(2)
C28 0.072(3) 0.079(3) 0.123(4) 0.004(3) 0.034(3) 0.012(3)
C29 0.090(3) 0.060(3) 0.145(4) 0.010(3) 0.040(3) 0.005(3)
C30 0.079(3) 0.077(3) 0.124(4) 0.018(3) 0.036(3) 0.001(3)
C31 0.075(3) 0.074(3) 0.139(4) 0.005(3) 0.039(3) 0.012(3)
C32 0.082(3) 0.060(3) 0.121(4) 0.007(3) 0.020(3) 0.004(3)
C33 0.142(5) 0.056(3) 0.073(3) -0.004(3) 0.025(3) -0.006(2)
C34 0.081(3) 0.053(2) 0.061(2) -0.002(2) 0.018(2) -0.010(2)
C35 0.073(3) 0.064(3) 0.077(3) 0.007(2) 0.020(2) -0.010(2)
C36 0.093(3) 0.075(3) 0.082(3) -0.016(3) 0.030(3) -0.006(2)
C37 0.111(4) 0.049(3) 0.083(3) -0.002(3) 0.015(3) -0.007(2)
C38 0.092(3) 0.060(3) 0.101(3) 0.010(2) 0.025(3) -0.021(2)
C39 0.088(3) 0.073(3) 0.089(3) -0.011(2) 0.041(2) -0.017(2)
C40 0.093(3) 0.249(7) 0.110(4) -0.085(4) 0.047(3) -0.042(4)
C41 0.066(3) 0.089(3) 0.078(3) -0.004(2) 0.031(2) 0.004(2)
C42 0.138(5) 0.113(5) 0.135(5) 0.023(4) 0.019(4) 0.028(4)
C43 0.270(10) 0.083(4) 0.153(6) -0.021(5) 0.074(6) 0.031(4)
C44 0.147(6) 0.139(6) 0.126(5) -0.076(5) 0.083(4) -0.045(4)
C45 0.083(3) 0.148(5) 0.106(4) -0.008(4) 0.016(3) -0.031(4)
C46 0.105(3) 0.082(3) 0.088(3) 0.004(3) 0.008(3) 0.005(2)

loop_
_atom_site_label
_atom_site_occupancy
_atom_site_fract_x
_atom_site_fract_y
_atom_site_fract_z
_atom_site_U_iso_or_equiv
_atom_site_thermal_displace_type
_atom_site_calc_flag
_atom_site_refinement_flags
_atom_site_type_symbol
C01 1 0.1950(3) 0.4067(2) 0.1399(2) 0.0631(9) Uani d . C
C02 1 0.1825(3) 0.3286(2) 0.1487(2) 0.0602(9) Uani d . C
C03 1 0.0454(3) 0.2984(2) 0.1145(2) 0.0612(9) Uani d . C
C04 1 -0.0594(3) 0.3422(2) 0.1346(2) 0.0589(8) Uani d . C
C05 1 -0.0522(3) 0.4176(2) 0.1086(2) 0.0614(9) Uani d . C
C06 1 0.0811(3) 0.4484(2) 0.1531(2) 0.0619(9) Uani d . C
O07 1 0.0350(2) 0.22909(11) 0.14124(14) 0.0680(6) Uani d . O
O08 1 0.2283(2) 0.32045(11) 0.23369(13) 0.0642(6) Uani d . O
O09 1 0.3159(2) 0.42081(11) 0.20119(14) 0.0695(6) Uani d . O
O10 1 0.0896(2) 0.51911(11) 0.12909(13) 0.0721(7) Uani d . O
O11 1 -0.1507(2) 0.45740(11) 0.12920(13) 0.0701(7) Uani d . O
O12 1 -0.1860(2) 0.31307(12) 0.09624(13) 0.0684(6) Uani d . O
C13 1 0.1153(4) 0.1799(2) 0.1165(3) 0.0846(12) Uani d . C
C14 1 0.0594(4) 0.1076(2) 0.1191(2) 0.0669(9) Uani d . C
C15 1 0.1412(5) 0.0543(3) 0.1590(3) 0.0935(14) Uani d . C
C16 1 0.0929(6) -0.0142(2) 0.1571(3) 0.103(2) Uani d . C
C17 1 -0.0356(6) -0.0261(3) 0.1145(3) 0.099(2) Uani d . C
C18 1 -0.1168(6) 0.0273(3) 0.0782(3) 0.1025(14) Uani d . C
C19 1 -0.0684(5) 0.0935(2) 0.0808(3) 0.0923(13) Uani d . C
C20 1 0.3378(3) 0.3664(2) 0.2608(2) 0.0623(9) Uani d . C
C21 1 0.4678(4) 0.3300(2) 0.2656(3) 0.0758(11) Uani d . C
C22 1 0.5849(4) 0.3767(3) 0.3007(3) 0.0898(13) Uani d . C
C23 1 0.5854(5) 0.4038(3) 0.3815(3) 0.108(2) Uani d . C
C24 1 0.4579(5) 0.4425(3) 0.3763(3) 0.106(2) Uani d . C
C25 1 0.3389(4) 0.3960(2) 0.3408(3) 0.0794(11) Uani d . C
C26 1 -0.2576(5) 0.4806(3) 0.0642(3) 0.0923(14) Uani d . C
C27 1 -0.3356(4) 0.5305(2) 0.0980(2) 0.0758(10) Uani d . C
C28 1 -0.2956(4) 0.5989(2) 0.1134(3) 0.0901(13) Uani d . C
C29 1 -0.3616(5) 0.6443(2) 0.1496(3) 0.0974(14) Uani d . C
C30 1 -0.4694(4) 0.6216(2) 0.1702(3) 0.0924(13) Uani d . C
C31 1 -0.5108(5) 0.5543(2) 0.1544(3) 0.0946(14) Uani d . C
C32 1 -0.4440(5) 0.5093(2) 0.1188(3) 0.0897(13) Uani d . C
C33 1 0.0955(7) 0.5681(2) 0.1909(3) 0.0921(14) Uani d . C
C34 1 0.0923(4) 0.6409(2) 0.1587(2) 0.0654(9) Uani d . C
C35 1 0.1705(4) 0.6621(2) 0.1131(2) 0.0719(10) Uani d . C
C36 1 0.1675(5) 0.7306(2) 0.0869(3) 0.0823(12) Uani d . C
C37 1 0.0858(5) 0.7773(2) 0.1061(3) 0.0839(13) Uani d . C
C38 1 0.0067(5) 0.7578(2) 0.1499(3) 0.0851(12) Uani d . C
C39 1 0.0108(4) 0.6900(2) 0.1770(3) 0.0804(12) Uani d . C
C40 1 -0.2581(5) 0.2979(3) 0.1493(3) 0.147(2) Uani d . C
C41 1 -0.3743(4) 0.2523(2) 0.1101(2) 0.0754(10) Uani d . C
C42 1 -0.3801(6) 0.1874(3) 0.1382(3) 0.134(2) Uani d . C
C43 1 -0.4922(10) 0.1463(3) 0.1083(5) 0.166(3) Uani d . C
C44 1 -0.5940(7) 0.1727(4) 0.0511(4) 0.128(2) Uani d . C
C45 1 -0.5895(5) 0.2359(4) 0.0230(3) 0.115(2) Uani d . C
C46 1 -0.4803(5) 0.2765(2) 0.0528(3) 0.0965(13) Uani d . C
H47 1 0.0256(26) 0.2983(14) 0.0573(17) 0.056(9) Uiso d . H
H48 1 0.2447(27) 0.3036(14) 0.1237(15) 0.056(8) Uiso d . H
H49 1 0.2015(26) 0.4203(14) 0.0873(17) 0.057(9) Uiso d . H
H50 1 0.0869(27) 0.4438(15) 0.2097(18) 0.064(9) Uiso d . H
H51 1 -0.0654(24) 0.4198(13) 0.0518(17) 0.047(8) Uiso d . H
H52 1 -0.0457(23) 0.3404(12) 0.1924(16) 0.039(7) Uiso d . H
H53 1 0.1133(40) 0.1921(23) 0.0497(28) 0.144(17) Uiso d . H
H54 1 0.2145(49) 0.1840(25) 0.1557(28) 0.157(19) Uiso d . H
H55 1 0.2204(40) 0.0625(22) 0.1844(24) 0.103(17) Uiso d . H
H56 1 0.1443(48) -0.0541(28) 0.1865(29) 0.158(20) Uiso d . H
H57 1 -0.0753(45) -0.0700(26) 0.1096(27) 0.142(19) Uiso d . H
H58 1 -0.2176(57) 0.0184(30) 0.0482(34) 0.189(24) Uiso d . H
H59 1 -0.1212(48) 0.1394(26) 0.0561(29) 0.164(20) Uiso d . H
H60 1 0.4609(35) 0.3162(20) 0.2072(24) 0.105(14) Uiso d . H
H61 1 0.4757(33) 0.2909(19) 0.3019(20) 0.087(12) Uiso d . H
H62 1 0.5797(37) 0.4196(22) 0.2578(24) 0.116(14) Uiso d . H
H63 1 0.6691(41) 0.3498(20) 0.3003(22) 0.109(14) Uiso d . H
H64 1 0.6604(48) 0.4370(24) 0.4040(26) 0.138(18) Uiso d . H
H65 1 0.5903(45) 0.3662(25) 0.4217(29) 0.139(20) Uiso d . H
H66 1 0.4407(40) 0.4835(23) 0.3383(25) 0.115(17) Uiso d . H
H67 1 0.4493(37) 0.4619(21) 0.4291(25) 0.113(14) Uiso d . H
H68 1 0.2535(34) 0.4234(17) 0.3336(18) 0.081(11) Uiso d . H
H69 1 0.3470(33) 0.3537(19) 0.3799(21) 0.090(12) Uiso d . H
H70 1 -0.3001(48) 0.4374(26) 0.0424(29) 0.147(21) Uiso d . H
H71 1 -0.2164(38) 0.5054(22) 0.0284(25) 0.112(16) Uiso d . H
H72 1 -0.2208(36) 0.6136(18) 0.0985(20) 0.087(12) Uiso d . H
H73 1 -0.3306(37) 0.6917(22) 0.1593(23) 0.107(14) Uiso d . H
H74 1 -0.5084(37) 0.6534(21) 0.2036(22) 0.106(14) Uiso d . H
H75 1 -0.5810(43) 0.5375(22) 0.1709(25) 0.125(17) Uiso d . H
H76 1 -0.4718(39) 0.4640(23) 0.1092(23) 0.110(15) Uiso d . H
H77 1 0.0133(53) 0.5608(27) 0.2125(32) 0.173(24) Uiso d . H
H78 1 0.1727(50) 0.5609(25) 0.2360(31) 0.155(21) Uiso d . H
H79 1 0.2256(33) 0.6307(18) 0.0992(19) 0.080(12) Uiso d . H
H80 1 0.2226(39) 0.7398(21) 0.0585(24) 0.108(16) Uiso d . H
H81 1 0.0845(35) 0.8221(21) 0.0868(21) 0.094(13) Uiso d . H
H82 1 -0.0487(33) 0.7904(19) 0.1638(19) 0.083(11) Uiso d . H
H83 1 -0.0391(31) 0.6783(17) 0.2079(18) 0.070(11) Uiso d . H
H84 1 -0.2887(5) 0.3411(3) 0.1669(3) 0.278(29) Uiso calc R H
H85 1 -0.2016(5) 0.2744(3) 0.1962(3) 0.278(29) Uiso calc R H
H86 1 -0.3083(6) 0.1697(3) 0.1781(3) 0.194(12) Uiso calc R H
H87 1 -0.4960(10) 0.1014(3) 0.1278(5) 0.194(12) Uiso calc R H
H88 1 -0.6696(7) 0.1458(4) 0.0307(4) 0.194(12) Uiso calc R H
H89 1 -0.6611(5) 0.2531(4) -0.0174(3) 0.194(12) Uiso calc R H
H90 1 -0.4790(5) 0.3215(2) 0.0332(3) 0.194(12) Uiso calc R H

loop_
_atom_type_symbol
_atom_type_description
_atom_type_scat_dispersion_real
_atom_type_scat_dispersion_imag
_atom_type_scat_source
C C 0.0033 0.0016 'International Tables Vol C Tables 4.2.6.8 and 6.1.1.4'
O O 0.0106 0.0060 'International Tables Vol C Tables 4.2.6.8 and 6.1.1.4'
H H 0.0000 0.0000 'International Tables Vol C Tables 4.2.6.8 and 6.1.1.4'

loop_
_geom_angle_atom_site_label_1
_geom_angle_atom_site_label_2
_geom_angle_atom_site_label_3
_geom_angle
_geom_angle_publ_flag
C01 C02 C03 116.1(3) yes
C01 O09 C20 108.7(2) ?
C02 C01 C06 114.0(3) yes
C03 C04 C05 110.6(3) yes
C04 C03 C02 112.5(3) yes
C05 C06 C01 112.3(3) yes
C06 C05 C04 109.8(3) yes
C13 O07 C03 114.1(3) ?
C14 C15 C16 120.4(5) ?
C14 C19 C18 121.1(5) ?
C15 C14 C13 119.8(4) ?
C16 C17 C18 121.3(5) ?
C17 C16 C15 117.9(5) ?
C19 C14 C13 120.9(4) ?
C19 C14 C15 119.2(4) ?
C19 C18 C17 120.0(5) ?
C20 C25 C24 112.1(4) ?
C20 O08 C02 105.8(2) ?
C22 C21 C20 112.0(4) ?
C22 C23 C24 110.9(4) ?
C23 C22 C21 111.1(4) ?
C25 C20 C21 111.3(3) ?
C25 C24 C23 110.9(4) ?
C26 O11 C05 116.0(3) ?
C27 C28 C29 121.2(4) ?
C27 C32 C31 121.3(4) ?
C28 C27 C26 120.7(5) ?
C30 C29 C28 119.9(5) ?
C30 C31 C32 120.4(5) ?
C31 C30 C29 119.4(5) ?
C32 C27 C26 121.4(4) ?
C32 C27 C28 117.8(4) ?
C33 O10 C06 113.3(3) ?
C34 C35 C36 120.9(4) ?
C34 C39 C38 121.5(4) ?
C35 C34 C33 122.9(4) ?
C35 C34 C39 117.5(4) ?
C37 C36 C35 119.8(5) ?
C37 C38 C39 119.7(4) ?
C38 C37 C36 120.6(4) ?
C39 C34 C33 119.6(4) ?
C40 O12 C04 113.3(3) ?
C41 C42 C43 120.8(5) ?
C41 C46 C45 121.0(4) ?
C42 C41 C40 119.5(5) ?
C42 C41 C46 118.1(4) ?
C44 C43 C42 118.6(6) ?
C44 C45 C46 120.3(5) ?
C45 C44 C43 121.2(6) ?
C46 C41 C40 122.1(5) ?
O07 C03 C02 112.7(3) ?
O07 C03 C04 107.9(3) ?
O07 C13 C14 108.8(3) ?
O08 C02 C01 101.6(3) ?
O08 C02 C03 111.1(3) ?
O08 C20 C21 111.8(3) ?
O08 C20 C25 108.9(3) ?
O08 C20 O09 105.4(2) ?
O09 C01 C02 101.3(3) ?
O09 C01 C06 111.3(3) ?
O09 C20 C21 108.6(3) ?
O09 C20 C25 110.7(3) ?
O10 C06 C01 109.3(3) ?
O10 C06 C05 110.4(3) ?
O10 C33 C34 109.8(3) ?
O11 C05 C04 109.1(3) ?
O11 C05 C06 107.7(3) ?
O11 C26 C27 106.8(3) ?
O12 C04 C03 109.2(3) ?
O12 C04 C05 110.8(3) ?
O12 C40 C41 110.8(4) ?

loop_
_geom_bond_atom_site_label_1
_geom_bond_atom_site_label_2
_geom_bond_distance
_geom_bond_publ_flag
C01 C06 1.522(5) yes
C01 O09 1.431(4) yes
C02 C01 1.513(4) yes
C02 O08 1.426(4) yes
C03 C02 1.515(5) yes
C03 C04 1.514(4) yes
C03 O07 1.421(4) yes
C04 O12 1.425(4) yes
C05 C04 1.522(4) yes
C05 O11 1.423(4) yes
C06 C05 1.517(5) yes
C06 O10 1.428(4) yes
O07 C13 1.420(4) no
O08 C20 1.421(4) no
O09 C20 1.442(4) no
O10 C33 1.417(4) no
O11 C26 1.417(4) no
O12 C40 1.395(5) no
C13 C14 1.511(5) no
C14 C19 1.350(5) no
C14 C15 1.386(5) no
C15 C16 1.405(6) no
C16 C17 1.364(6) no
C17 C18 1.365(6) no
C18 C19 1.363(6) no
C20 C25 1.503(5) no
C20 C21 1.526(5) no
C21 C22 1.505(5) no
C22 C23 1.502(6) no
C23 C24 1.521(7) no
C24 C25 1.519(6) no
C26 C27 1.496(5) no
C27 C32 1.366(5) no
C27 C28 1.377(5) no
C28 C29 1.380(6) no
C29 C30 1.368(6) no
C30 C31 1.363(6) no
C31 C32 1.376(6) no
C33 C34 1.499(5) no
C34 C35 1.371(5) no
C34 C39 1.376(5) no
C35 C36 1.386(5) no
C36 C37 1.355(6) no
C37 C38 1.345(6) no
C38 C39 1.378(6) no
C40 C41 1.501(6) no
C41 C42 1.343(6) no
C41 C46 1.347(5) no
C42 C43 1.392(8) no
C43 C44 1.335(8) no
C44 C45 1.311(7) no
C45 C46 1.364(6) no

loop_
_geom_torsion_atom_site_label_1
_geom_torsion_atom_site_label_2
_geom_torsion_atom_site_label_3
_geom_torsion_atom_site_label_4
_geom_torsion
_geom_torsion_publ_flag
C01 C02 O08 C20 -40.3(3) ?
C01 C06 C05 C04 57.5(4) yes
C01 C06 C05 O11 176.1(3) ?
C01 C06 O10 C33 -123.1(4) ?
C01 O09 C20 C21 119.9(3) ?
C01 O09 C20 C25 -117.6(3) ?
C01 O09 C20 O08 0.0(3) ?
C02 C01 C06 C05 -46.4(4) yes
C02 C01 C06 O10 -169.3(3) ?
C02 C01 O09 C20 -23.8(3) ?
C02 C03 C04 C05 54.1(4) yes
C02 C03 C04 O12 176.3(3) ?
C02 C03 O07 C13 -63.4(4) ?
C02 O08 C20 C21 -91.9(3) ?
C02 O08 C20 C25 144.7(3) ?
C02 O08 C20 O09 25.9(3) ?
C03 C02 C01 C06 39.6(4) yes
C03 C02 C01 O09 159.3(3) ?
C03 C02 O08 C20 -164.3(3) ?
C03 C04 O12 C40 124.6(4) ?
C03 O07 C13 C14 -158.2(3) ?
C04 C03 C02 C01 -43.6(4) yes
C04 C03 C02 O08 71.8(4) ?
C04 C03 O07 C13 171.8(3) ?
C04 C05 O11 C26 -110.2(4) ?
C04 O12 C40 C41 -166.3(4) ?
C05 C04 O12 C40 -113.4(4) ?
C05 C06 O10 C33 112.9(4) ?
C05 O11 C26 C27 -170.7(3) ?
C06 C01 O09 C20 97.7(3) ?
C06 C05 C04 C03 -61.5(4) yes
C06 C05 C04 O12 177.3(3) ?
C06 C05 O11 C26 130.7(4) ?
C06 O10 C33 C34 -175.1(4) ?
C13 C14 C15 C16 -175.5(4) ?
C13 C14 C19 C18 175.2(4) ?
C14 C15 C16 C17 0.5(7) ?
C15 C14 C19 C18 -2.5(6) ?
C15 C16 C17 C18 -3.2(7) ?
C16 C17 C18 C19 3.1(8) ?
C17 C18 C19 C14 -0.1(7) ?
C19 C14 C15 C16 2.3(6) ?
C20 C21 C22 C23 55.4(6) ?
C21 C20 C25 C24 53.0(5) ?
C21 C22 C23 C24 -56.9(6) ?
C22 C23 C24 C25 56.3(7) ?
C23 C24 C25 C20 -54.8(6) ?
C25 C20 C21 C22 -53.3(5) ?
C26 C27 C28 C29 -175.6(4) ?
C26 C27 C32 C31 175.9(4) ?
C27 C28 C29 C30 -0.4(7) ?
C28 C27 C32 C31 -0.5(6) ?
C28 C29 C30 C31 -0.3(7) ?
C29 C30 C31 C32 0.7(7) ?
C30 C31 C32 C27 -0.3(7) ?
C32 C27 C28 C29 0.8(6) ?
C33 C34 C35 C36 -177.7(4) ?
C33 C34 C39 C38 178.8(4) ?
C34 C35 C36 C37 -0.5(6) ?
C35 C34 C39 C38 0.6(6) ?
C35 C36 C37 C38 -0.4(6) ?
C36 C37 C38 C39 1.3(6) ?
C37 C38 C39 C34 -1.5(6) ?
C39 C34 C35 C36 0.3(5) ?
C40 C41 C42 C43 173.7(5) ?
C40 C41 C46 C45 -174.2(4) ?
C41 C42 C43 C44 -0.1(10) ?
C42 C41 C46 C45 -1.2(7) ?
C42 C43 C44 C45 0.2(10) ?
C43 C44 C45 C46 -0.8(9) ?
C44 C45 C46 C41 1.4(8) ?
C46 C41 C42 C43 0.6(8) ?
O07 C03 C02 C01 -165.9(3) ?
O07 C03 C02 O08 -50.6(4) ?
O07 C03 C04 C05 179.1(3) ?
O07 C03 C04 O12 -58.7(4) ?
O07 C13 C14 C15 -129.1(4) ?
O07 C13 C14 C19 53.1(5) ?
O08 C02 C01 C06 -81.0(4) ?
O08 C02 C01 O09 38.7(3) ?
O08 C20 C21 C22 -175.3(3) ?
O08 C20 C25 C24 176.7(4) ?
O09 C01 C06 C05 -160.3(3) ?
O09 C01 C06 O10 76.8(3) ?
O09 C20 C21 C22 68.8(4) ?
O09 C20 C25 C24 -67.9(5) ?
O10 C06 C05 C04 179.7(3) ?
O10 C06 C05 O11 -61.6(4) ?
O10 C33 C34 C35 -47.6(6) ?
O10 C33 C34 C39 134.3(4) ?
O11 C05 C04 C03 -179.3(3) ?
O11 C05 C04 O12 59.5(4) ?
O11 C26 C27 C28 80.7(5) ?
O11 C26 C27 C32 -95.6(5) ?
O12 C40 C41 C42 115.7(5) ?
O12 C40 C41 C46 -71.4(6) ?

loop_
_cod_related_entry_id
_cod_related_entry_database
_cod_related_entry_code
1 ChemSpider 2777259
